data_1539343
loop_
_publ_author_name
'Wolf, R.'
'Hoppe, R.'

_publ_section_title
;
 Ueber Na2 Pr O3 und Na2 Tb O3
;
_journal_name_full 'Zeitschrift fuer Anorganische und Allgemeine Chemie'
_journal_page_first 97
_journal_page_last 108
_journal_volume 556
_journal_year 1988
_chemical_formula_sum 'Na2 O3 Tb'
_chemical_name_systematic 'Na2 Tb O3'
_space_group_IT_number 15
_symmetry_space_group_name_Hall '-C 2yc'
_symmetry_space_group_name_H-M 'C 1 2/c 1'
_cell_angle_alpha 90
_cell_angle_beta 99.98
_cell_angle_gamma 90
_cell_formula_units_Z 8
_cell_length_a 5.7692
_cell_length_b 10.0127
_cell_length_c 11.1791
_cell_volume 635.992
_citation_journal_id_ASTM ZAACAB
_cod_data_source_file Wolf_ZAACAB_1988_1058.cif
_cod_data_source_block Na2O3Tb1
_cod_original_cell_volume 635.9922
_cod_original_formula_sum 'Na2 O3 Tb1'
_cod_database_code 1539343

loop_
_symmetry_equiv_pos_as_xyz
x,y,z
-x,y,-z+1/2
-x,-y,-z
x,-y,z-1/2
x+1/2,y+1/2,z
-x+1/2,y+1/2,-z+1/2
-x+1/2,-y+1/2,-z
x+1/2,-y+1/2,z-1/2

loop_
_atom_site_label
_atom_site_type_symbol
_atom_site_fract_x
_atom_site_fract_y
_atom_site_fract_z
_atom_site_occupancy
_atom_site_U_iso_or_equiv
O3 O-2 0.1454 0.9007 0.1413 1 0.0
Na1 Na+1 0 0.0885 0.25 1 0.0
O1 O-2 0.0988 0.5847 0.1435 1 0.0
O2 O-2 0.1483 0.2682 0.1448 1 0.0
Tb1 Tb+4 0 0.4186 0.25 1 0.0
Na2 Na+1 0.25 0.25 0.5 1 0.0
Tb2 Tb+4 0 0.7512 0.25 1 0.0
Na3 Na+1 0.263 0.4211 0.0002 1 0.0
